data_7051135
loop_
_publ_author_name
'Jos\'e Elguero'
'Ana Guerrero'
'Felipe G\'omez de la Torre'
'Antonio de la Hoz'
'F\'elix A. Jal\'on'
'Blanca R. Manzano'
'Ana Rodr\'iguez'

_publ_section_title
;
 New complexes with pyrazole-containing ligands and different metallic
 centres. Comparative study of their fluxional behaviour involving M--N
 bond rupture
;
_journal_issue 8
_journal_name_full 'New J. Chem.'
_journal_page_first 1050
_journal_page_last 1060
_journal_paper_doi 10.1039/b102318g
_journal_volume 25
_journal_year 2001
_chemical_formula_sum 'C9 H9 Cl N4 O Pd'
_chemical_formula_weight 331.05
_space_group_IT_number 14
_symmetry_cell_setting monoclinic
_symmetry_space_group_name_Hall '-P 2yn'
_symmetry_space_group_name_H-M 'P 1 21/n 1'
_atom_sites_solution_hydrogens geom
_atom_sites_solution_primary direct
_atom_sites_solution_secondary difmap
_audit_creation_method SHELXL-97
_cell_angle_alpha 90.00
_cell_angle_beta 101.65(4)
_cell_angle_gamma 90.00
_cell_formula_units_Z 4
_cell_length_a 7.729(8)
_cell_length_b 10.712(2)
_cell_length_c 13.985(4)
_cell_measurement_temperature 293(2)
_cell_volume 1134.0(12)
_computing_cell_refinement 'Nonius (control program)'
_computing_data_collection 'Nonius (control program)'
_computing_data_reduction 'XRAY80 (Stewart, 1976)'
_computing_structure_refinement 'SHELXL-93 (Sheldrick, 1993)'
_computing_structure_solution 'SIR92 (Altomare, 1994)'
_diffrn_ambient_temperature 293(2)
_diffrn_measured_fraction_theta_full 0.998
_diffrn_measured_fraction_theta_max 0.998
_diffrn_measurement_device_type 'four circle diffractometer Nonius-Mach'
_diffrn_measurement_method '\w/2\q scans'
_diffrn_radiation_monochromator graphite
_diffrn_radiation_source 'fine-focus sealed tube'
_diffrn_radiation_type MoK\a
_diffrn_radiation_wavelength 0.71073
_diffrn_reflns_av_R_equivalents 0.0355
_diffrn_reflns_av_sigmaI/netI 0.0461
_diffrn_reflns_limit_h_max 10
_diffrn_reflns_limit_h_min -10
_diffrn_reflns_limit_k_max 14
_diffrn_reflns_limit_k_min 0
_diffrn_reflns_limit_l_max 18
_diffrn_reflns_limit_l_min 0
_diffrn_reflns_number 2841
_diffrn_reflns_theta_full 28.02
_diffrn_reflns_theta_max 28.02
_diffrn_reflns_theta_min 2.41
_diffrn_standards_interval_time 60
_diffrn_standards_number 2
_exptl_absorpt_coefficient_mu 1.855
_exptl_absorpt_correction_type none
_exptl_crystal_colour yellow
_exptl_crystal_density_diffrn 1.939
_exptl_crystal_density_method 'not measured'
_exptl_crystal_description prism
_exptl_crystal_F_000 648
_exptl_crystal_size_max 0.3
_exptl_crystal_size_mid 0.2
_exptl_crystal_size_min 0.1
_refine_diff_density_max 0.561
_refine_diff_density_min -1.365
_refine_diff_density_rms 0.201
_refine_ls_extinction_method none
_refine_ls_goodness_of_fit_ref 0.883
_refine_ls_hydrogen_treatment mixed
_refine_ls_matrix_type full
_refine_ls_number_parameters 145
_refine_ls_number_reflns 2738
_refine_ls_number_restraints 0
_refine_ls_restrained_S_all 0.883
_refine_ls_R_factor_all 0.0819
_refine_ls_R_factor_gt 0.0435
_refine_ls_shift/su_max 0.000
_refine_ls_shift/su_mean 0.000
_refine_ls_structure_factor_coef Fsqd
_refine_ls_weighting_details 'calc w==1/[\s^2^(Fo^2^)+(0.0668P)^2^+2.6747P] where P==(Fo^2^+2Fc^2^)/3'
_refine_ls_weighting_scheme calc
_refine_ls_wR_factor_gt 0.1026
_refine_ls_wR_factor_ref 0.1199
_reflns_number_gt 1874
_reflns_number_total 2738
_reflns_threshold_expression >2sigma(I)
_cod_data_source_file b102318g.txt
_cod_data_source_block 8
_cod_original_sg_symbol_H-M P21/n
_cod_database_code 7051135

loop_
_symmetry_equiv_pos_as_xyz
'x, y, z'
'-x+1/2, y+1/2, -z+1/2'
'-x, -y, -z'
'x-1/2, -y-1/2, z-1/2'

loop_
_atom_site_label
_atom_site_type_symbol
_atom_site_fract_x
_atom_site_fract_y
_atom_site_fract_z
_atom_site_U_iso_or_equiv
_atom_site_adp_type
_atom_site_occupancy
_atom_site_symmetry_multiplicity
_atom_site_calc_flag
_atom_site_refinement_flags
_atom_site_disorder_assembly
_atom_site_disorder_group
Pd1 Pd 0.25006(6) 0.15346(4) 0.53892(3) 0.04522(15) Uani 1 1 d . . .
Cl1 Cl 0.1604(3) 0.16360(16) 0.68653(12) 0.0697(4) Uani 1 1 d . . .
O1 O 0.2403(8) 0.3877(5) 0.4579(4) 0.0932(18) Uani 1 1 d . . .
N1 N 0.2201(6) -0.0509(4) 0.5264(3) 0.0461(10) Uani 1 1 d . . .
N2 N 0.2784(7) -0.2155(4) 0.4229(4) 0.0530(12) Uani 1 1 d . . .
N3 N 0.3223(6) 0.1143(4) 0.4080(3) 0.0461(10) Uani 1 1 d . . .
N4 N 0.3209(6) -0.0093(4) 0.3854(3) 0.0438(10) Uani 1 1 d . . .
C1 C 0.2932(9) 0.3339(6) 0.5328(6) 0.0649(18) Uani 1 1 d . . .
C2 C 0.3907(11) 0.3966(6) 0.6246(6) 0.080(2) Uani 1 1 d . . .
H2A H 0.4202 0.3357 0.6757 0.120 Uiso 1 1 calc . . .
H2B H 0.3169 0.4598 0.6442 0.120 Uiso 1 1 calc . . .
H2C H 0.4969 0.4342 0.6125 0.120 Uiso 1 1 calc . . .
C3 C 0.3746(9) 0.1726(5) 0.3349(5) 0.0562(15) Uani 1 1 d . . .
H3 H 0.3869 0.2586 0.3306 0.067 Uiso 1 1 calc . . .
C4 C 0.4088(9) 0.0871(7) 0.2652(4) 0.0632(16) Uani 1 1 d . . .
H4 H 0.4482 0.1050 0.2081 0.076 Uiso 1 1 calc . . .
C5 C 0.3728(8) -0.0268(6) 0.2980(4) 0.0566(14) Uani 1 1 d . . .
H5 H 0.3814 -0.1028 0.2672 0.068 Uiso 1 1 calc . . .
C6 C 0.2699(7) -0.0975(5) 0.4481(4) 0.0411(11) Uani 1 1 d . . .
C7 C 0.2285(9) -0.2951(6) 0.4844(5) 0.0626(17) Uani 1 1 d . . .
H7 H 0.2318 -0.3800 0.4708 0.075 Uiso 1 1 calc . . .
C8 C 0.1723(9) -0.2594(6) 0.5671(5) 0.0610(16) Uani 1 1 d . . .
H8 H 0.1361 -0.3177 0.6083 0.073 Uiso 1 1 calc . . .
C9 C 0.1717(8) -0.1327(5) 0.5865(4) 0.0547(14) Uani 1 1 d . . .
H9 H 0.1367 -0.1049 0.6427 0.066 Uiso 1 1 calc . . .

loop_
_atom_site_aniso_label
_atom_site_aniso_U_11
_atom_site_aniso_U_22
_atom_site_aniso_U_33
_atom_site_aniso_U_23
_atom_site_aniso_U_13
_atom_site_aniso_U_12
Pd1 0.0498(2) 0.0317(2) 0.0531(3) -0.00506(18) 0.00768(17) 0.00488(19)
Cl1 0.0830(11) 0.0701(10) 0.0591(8) -0.0104(8) 0.0214(8) 0.0163(9)
O1 0.139(5) 0.039(2) 0.094(4) 0.005(3) 0.007(4) -0.003(3)
N1 0.058(3) 0.032(2) 0.047(2) 0.0020(18) 0.007(2) -0.0011(19)
N2 0.065(3) 0.031(2) 0.061(3) -0.006(2) 0.007(2) 0.000(2)
N3 0.050(3) 0.0316(19) 0.055(3) 0.0016(18) 0.007(2) 0.0024(18)
N4 0.049(2) 0.035(2) 0.047(2) 0.0011(18) 0.008(2) 0.0009(18)
C1 0.071(4) 0.035(3) 0.088(5) -0.011(3) 0.016(4) 0.006(3)
C2 0.086(5) 0.047(3) 0.104(6) -0.027(4) 0.013(4) -0.002(4)
C3 0.062(4) 0.045(3) 0.060(3) 0.013(3) 0.011(3) -0.001(3)
C4 0.070(4) 0.070(4) 0.051(3) 0.014(3) 0.016(3) -0.003(3)
C5 0.063(4) 0.058(3) 0.051(3) -0.003(3) 0.014(3) 0.000(3)
C6 0.039(3) 0.034(2) 0.048(3) -0.001(2) 0.003(2) -0.002(2)
C7 0.069(4) 0.033(3) 0.078(4) 0.002(3) -0.002(3) -0.004(3)
C8 0.075(4) 0.047(3) 0.058(4) 0.015(3) 0.007(3) -0.010(3)
C9 0.059(3) 0.049(3) 0.054(3) 0.003(2) 0.008(3) -0.001(3)

loop_
_atom_type_symbol
_atom_type_description
_atom_type_scat_dispersion_real
_atom_type_scat_dispersion_imag
_atom_type_scat_source
C C 0.0033 0.0016 'International Tables Vol C Tables 4.2.6.8 and 6.1.1.4'
H H 0.0000 0.0000 'International Tables Vol C Tables 4.2.6.8 and 6.1.1.4'
N N 0.0061 0.0033 'International Tables Vol C Tables 4.2.6.8 and 6.1.1.4'
O O 0.0106 0.0060 'International Tables Vol C Tables 4.2.6.8 and 6.1.1.4'
Cl Cl 0.1484 0.1585 'International Tables Vol C Tables 4.2.6.8 and 6.1.1.4'
Pd Pd -0.9988 1.0072 'International Tables Vol C Tables 4.2.6.8 and 6.1.1.4'

loop_
_geom_angle_atom_site_label_1
_geom_angle_atom_site_label_2
_geom_angle_atom_site_label_3
_geom_angle
_geom_angle_site_symmetry_1
_geom_angle_site_symmetry_3
_geom_angle_publ_flag
C1 Pd1 N3 94.7(2) . . ?
C1 Pd1 N1 171.4(2) . . ?
N3 Pd1 N1 76.74(17) . . ?
C1 Pd1 Cl1 94.4(2) . . ?
N3 Pd1 Cl1 170.85(13) . . ?
N1 Pd1 Cl1 94.11(12) . . ?
C9 N1 C6 116.2(5) . . ?
C9 N1 Pd1 130.4(4) . . ?
C6 N1 Pd1 113.3(3) . . ?
C7 N2 C6 114.1(5) . . ?
C3 N3 N4 105.6(5) . . ?
C3 N3 Pd1 140.0(4) . . ?
N4 N3 Pd1 114.4(3) . . ?
N3 N4 C5 110.5(4) . . ?
N3 N4 C6 120.2(4) . . ?
C5 N4 C6 129.4(5) . . ?
O1 C1 C2 123.8(6) . . ?
O1 C1 Pd1 118.8(5) . . ?
C2 C1 Pd1 117.4(5) . . ?
N3 C3 C4 111.0(5) . . ?
C5 C4 C3 105.8(5) . . ?
C4 C5 N4 107.2(5) . . ?
N2 C6 N1 128.2(5) . . ?
N2 C6 N4 116.5(5) . . ?
N1 C6 N4 115.3(4) . . ?
N2 C7 C8 123.5(6) . . ?
C7 C8 C9 117.0(5) . . ?
N1 C9 C8 120.9(6) . . ?

loop_
_geom_bond_atom_site_label_1
_geom_bond_atom_site_label_2
_geom_bond_distance
_geom_bond_site_symmetry_2
_geom_bond_publ_flag
Pd1 C1 1.967(6) . ?
Pd1 N3 2.063(5) . ?
Pd1 N1 2.204(4) . ?
Pd1 Cl1 2.3090(19) . ?
O1 C1 1.192(8) . ?
N1 C9 1.320(7) . ?
N1 C6 1.330(7) . ?
N2 C7 1.322(8) . ?
N2 C6 1.317(7) . ?
N3 C3 1.329(8) . ?
N3 N4 1.360(6) . ?
N4 C5 1.374(7) . ?
N4 C6 1.399(7) . ?
C1 C2 1.510(10) . ?
C3 C4 1.400(9) . ?
C4 C5 1.353(9) . ?
C7 C8 1.369(10) . ?
C8 C9 1.385(8) . ?
